data_7005600
loop_
_publ_author_name
'Hoffart, Dennis J.'
'Habermehl, Nicolle C.'
'Loeb, Stephen J.'

_publ_section_title
;
 4,4'-Bipyridine-N-monoxide. A hybrid ligand for building networks
 using a combination of metal-ligand and hydrogen-bonding interactions.
;
_journal_issue 27
_journal_name_full 'Dalton transactions (Cambridge, England : 2003)'
_journal_page_first 2870
_journal_page_last 2875
_journal_paper_doi 10.1039/b703456c
_journal_year 2007
_chemical_formula_sum 'C42 H36 F6 N8 O12 S2 Zn'
_chemical_formula_weight 1088.28
_chemical_name_systematic
;
?
;
_space_group_IT_number 104
_symmetry_cell_setting tetragonal
_symmetry_space_group_name_Hall 'P 4 -2n'
_symmetry_space_group_name_H-M 'P 4 n c'
_atom_sites_solution_hydrogens geom
_atom_sites_solution_primary direct
_atom_sites_solution_secondary difmap
_audit_creation_method SHELXL-97
_cell_angle_alpha 90.00
_cell_angle_beta 90.00
_cell_angle_gamma 90.00
_cell_formula_units_Z 2
_cell_length_a 17.347(4)
_cell_length_b 17.347(4)
_cell_length_c 8.061(4)
_cell_measurement_temperature 173(2)
_cell_measurement_theta_max 28.3
_cell_measurement_theta_min 1.5
_cell_volume 2425.7(14)
_computing_cell_refinement 'Bruker SAINT'
_computing_data_collection 'Bruker SMART'
_computing_data_reduction 'Bruker SHELXTL XPREP'
_computing_molecular_graphics 'Bruker SHELXTL XP'
_computing_publication_material 'Bruker SHELXTL XCIF'
_computing_structure_refinement 'SHELXL-97 (Sheldrick, 1997)'
_computing_structure_solution 'SHELXS-97 (Sheldrick, 1997)'
_diffrn_ambient_temperature 173(2)
_diffrn_measured_fraction_theta_full 0.999
_diffrn_measured_fraction_theta_max 0.999
_diffrn_measurement_device_type 'Bruker APEX CCD'
_diffrn_measurement_method 'hemisphere scans'
_diffrn_radiation_monochromator graphite
_diffrn_radiation_source 'fine-focus sealed tube'
_diffrn_radiation_type MoK\a
_diffrn_radiation_wavelength 0.71073
_diffrn_reflns_av_R_equivalents 0.0895
_diffrn_reflns_av_sigmaI/netI 0.0463
_diffrn_reflns_limit_h_max 20
_diffrn_reflns_limit_h_min -20
_diffrn_reflns_limit_k_max 20
_diffrn_reflns_limit_k_min -20
_diffrn_reflns_limit_l_max 9
_diffrn_reflns_limit_l_min -9
_diffrn_reflns_number 20987
_diffrn_reflns_theta_full 24.99
_diffrn_reflns_theta_max 24.99
_diffrn_reflns_theta_min 2.35
_diffrn_standards_decay_% 0
_diffrn_standards_number 100
_exptl_absorpt_coefficient_mu 0.683
_exptl_absorpt_correction_T_max 1.000000
_exptl_absorpt_correction_T_min 0.549499
_exptl_absorpt_correction_type empirical
_exptl_crystal_colour blocks
_exptl_crystal_density_diffrn 1.490
_exptl_crystal_density_method 'not measured'
_exptl_crystal_description colourless
_exptl_crystal_F_000 1112
_exptl_crystal_size_max 0.28
_exptl_crystal_size_mid 0.18
_exptl_crystal_size_min 0.20
_refine_diff_density_max 0.707
_refine_diff_density_min -0.636
_refine_diff_density_rms 0.133
_refine_ls_abs_structure_details 'Flack H D (1983), Acta Cryst. A39, 876-881'
_refine_ls_abs_structure_Flack 0.45(6)
_refine_ls_extinction_coef 0.006(2)
_refine_ls_extinction_expression Fc^*^=kFc[1+0.001xFc^2^\l^3^/sin(2\q)]^-1/4^
_refine_ls_extinction_method SHELXL
_refine_ls_goodness_of_fit_ref 1.189
_refine_ls_hydrogen_treatment constr
_refine_ls_matrix_type full
_refine_ls_number_parameters 200
_refine_ls_number_reflns 2141
_refine_ls_number_restraints 68
_refine_ls_restrained_S_all 1.183
_refine_ls_R_factor_all 0.1060
_refine_ls_R_factor_gt 0.0997
_refine_ls_shift/su_max 0.002
_refine_ls_shift/su_mean 0.000
_refine_ls_structure_factor_coef Fsqd
_refine_ls_weighting_details 'calc w=1/[\s^2^(Fo^2^)+(0.1224P)^2^+14.0521P] where P=(Fo^2^+2Fc^2^)/3'
_refine_ls_weighting_scheme calc
_refine_ls_wR_factor_gt 0.2657
_refine_ls_wR_factor_ref 0.2704
_reflns_number_gt 1939
_reflns_number_total 2141
_reflns_threshold_expression >2sigma(I)
_cod_data_source_file b703456c.txt
_cod_data_source_block '[Zn(H2O)2(BIPYMO)4][OTf]2'
_cod_original_cell_volume 2425.7(13)
_cod_original_sg_symbol_H-M P4nc
_cod_database_code 7005600

loop_
_symmetry_equiv_pos_as_xyz
'x, y, z'
'-x, -y, z'
'-y, x, z'
'y, -x, z'
'x+1/2, -y+1/2, z+1/2'
'-x+1/2, y+1/2, z+1/2'
'-y+1/2, -x+1/2, z+1/2'
'y+1/2, x+1/2, z+1/2'

loop_
_atom_site_label
_atom_site_type_symbol
_atom_site_fract_x
_atom_site_fract_y
_atom_site_fract_z
_atom_site_U_iso_or_equiv
_atom_site_adp_type
_atom_site_occupancy
_atom_site_symmetry_multiplicity
_atom_site_calc_flag
_atom_site_refinement_flags
_atom_site_disorder_assembly
_atom_site_disorder_group
Zn1 Zn 0.0000 0.0000 -0.4616(3) 0.0274(5) Uani 1 4 d S . .
O1W O 0.0000 0.0000 -0.725(2) 0.034(4) Uani 1 4 d S . .
H1WA H -0.0453 -0.0056 -0.7593 0.051 Uiso 0.50 1 calc PR . .
O2W O 0.0000 0.0000 -0.199(2) 0.045(5) Uani 1 4 d S . .
H2WA H 0.0453 0.0056 -0.1641 0.068 Uiso 0.50 1 calc PR . .
N1 N -0.0675(3) 0.1042(3) -0.4559(13) 0.0285(14) Uani 1 1 d . . .
C1 C -0.0520(6) 0.1669(6) -0.5543(15) 0.043(2) Uani 1 1 d . . .
H1A H -0.0078 0.1655 -0.6237 0.052 Uiso 1 1 calc R . .
C2 C -0.0971(6) 0.2305(5) -0.5567(15) 0.045(2) Uani 1 1 d . . .
H2A H -0.0837 0.2731 -0.6251 0.054 Uiso 1 1 calc R . .
C3 C -0.1639(4) 0.2335(4) -0.4574(17) 0.0357(19) Uani 1 1 d . . .
C4 C -0.1782(6) 0.1735(6) -0.3583(13) 0.043(2) Uani 1 1 d . . .
H4A H -0.2205 0.1760 -0.2837 0.052 Uiso 1 1 calc R . .
C5 C -0.1318(5) 0.1062(5) -0.3613(12) 0.034(2) Uani 1 1 d . . .
H5A H -0.1459 0.0626 -0.2969 0.041 Uiso 1 1 calc R . .
C6 C -0.2156(5) 0.3026(5) -0.4630(19) 0.044(2) Uani 1 1 d . . .
C7 C -0.1925(6) 0.3757(5) -0.5108(15) 0.051(3) Uani 1 1 d . . .
H7A H -0.1400 0.3837 -0.5402 0.062 Uiso 1 1 calc R . .
C8 C -0.2414(6) 0.4360(6) -0.5172(18) 0.068(5) Uani 1 1 d . . .
H8A H -0.2233 0.4854 -0.5498 0.081 Uiso 1 1 calc R . .
N2 N -0.3179(5) 0.4254(5) -0.476(3) 0.096(5) Uani 1 1 d . . .
C9 C -0.3445(6) 0.3563(6) -0.426(2) 0.071(5) Uani 1 1 d . . .
H9A H -0.3962 0.3505 -0.3892 0.086 Uiso 1 1 calc R . .
C10 C -0.2948(6) 0.2940(6) -0.4290(15) 0.054(4) Uani 1 1 d . . .
H10A H -0.3146 0.2439 -0.4076 0.065 Uiso 1 1 calc R . .
O1 O -0.3666(5) 0.4837(4) -0.474(3) 0.171(9) Uani 1 1 d . . .
S1 S -0.0893(3) -0.3618(4) -0.6365(8) 0.0626(16) Uani 0.50 1 d PDU . .
O2 O -0.0738(14) -0.3561(15) -0.466(2) 0.128(8) Uani 0.50 1 d PDU . .
O3 O -0.0609(12) -0.3025(13) -0.735(3) 0.120(10) Uani 0.50 1 d PDU . .
O4 O -0.1659(7) -0.3832(9) -0.672(2) 0.075(5) Uani 0.50 1 d PDU . .
C11 C -0.0289(11) -0.4377(10) -0.730(2) 0.088(7) Uani 0.50 1 d PDU . .
F1 F 0.0441(11) -0.4195(12) -0.686(4) 0.129(7) Uani 0.50 1 d PDU . .
F2 F -0.0356(18) -0.4298(12) -0.896(2) 0.160(10) Uani 0.50 1 d PDU . .
F3 F -0.0442(11) -0.5099(13) -0.682(3) 0.134(9) Uani 0.50 1 d PDU . .

loop_
_atom_site_aniso_label
_atom_site_aniso_U_11
_atom_site_aniso_U_22
_atom_site_aniso_U_33
_atom_site_aniso_U_23
_atom_site_aniso_U_13
_atom_site_aniso_U_12
Zn1 0.0205(6) 0.0205(6) 0.0412(9) 0.000 0.000 0.000
O1W 0.030(6) 0.030(6) 0.042(10) 0.000 0.000 0.000
O2W 0.039(7) 0.039(7) 0.059(12) 0.000 0.000 0.000
N1 0.026(3) 0.018(3) 0.041(3) 0.002(4) 0.013(4) 0.006(2)
C1 0.032(5) 0.042(5) 0.055(6) 0.005(5) 0.018(5) -0.004(4)
C2 0.045(6) 0.032(5) 0.058(6) 0.016(5) 0.001(5) 0.005(4)
C3 0.028(4) 0.030(4) 0.049(5) -0.017(6) 0.004(5) 0.012(3)
C4 0.048(6) 0.036(5) 0.046(5) -0.005(4) 0.007(5) 0.016(4)
C5 0.020(4) 0.033(5) 0.048(5) -0.001(4) 0.015(4) -0.005(4)
C6 0.034(4) 0.028(4) 0.069(5) -0.015(6) -0.025(6) 0.011(3)
C7 0.032(5) 0.026(4) 0.096(11) -0.003(5) -0.018(5) 0.007(4)
C8 0.029(5) 0.033(5) 0.141(15) 0.000(6) -0.042(7) 0.002(4)
N2 0.036(5) 0.032(5) 0.220(16) -0.020(9) -0.031(9) 0.018(4)
C9 0.037(5) 0.039(6) 0.138(15) -0.029(7) -0.039(7) 0.013(4)
C10 0.048(6) 0.035(5) 0.080(11) -0.034(5) -0.047(6) 0.017(4)
O1 0.039(4) 0.023(4) 0.45(3) -0.068(11) -0.079(11) 0.022(3)
S1 0.050(3) 0.069(4) 0.069(3) 0.011(3) 0.013(3) 0.015(3)
O2 0.15(2) 0.13(2) 0.100(10) -0.022(16) -0.039(17) 0.003(17)
O3 0.067(12) 0.104(17) 0.19(2) 0.084(17) -0.017(14) 0.015(11)
O4 0.028(6) 0.065(9) 0.133(16) -0.032(10) 0.002(8) 0.039(6)
C11 0.094(13) 0.053(10) 0.118(12) -0.041(13) 0.004(16) 0.043(12)
F1 0.088(12) 0.087(13) 0.21(2) 0.006(15) 0.029(13) 0.002(11)
F2 0.29(3) 0.091(14) 0.102(11) -0.048(10) 0.026(15) -0.011(19)
F3 0.067(13) 0.115(14) 0.22(2) 0.040(16) -0.009(15) -0.006(12)

loop_
_atom_type_symbol
_atom_type_description
_atom_type_scat_dispersion_real
_atom_type_scat_dispersion_imag
_atom_type_scat_source
C C 0.0033 0.0016 'International Tables Vol C Tables 4.2.6.8 and 6.1.1.4'
H H 0.0000 0.0000 'International Tables Vol C Tables 4.2.6.8 and 6.1.1.4'
N N 0.0061 0.0033 'International Tables Vol C Tables 4.2.6.8 and 6.1.1.4'
O O 0.0106 0.0060 'International Tables Vol C Tables 4.2.6.8 and 6.1.1.4'
F F 0.0171 0.0103 'International Tables Vol C Tables 4.2.6.8 and 6.1.1.4'
S S 0.1246 0.1234 'International Tables Vol C Tables 4.2.6.8 and 6.1.1.4'
Zn Zn 0.2839 1.4301 'International Tables Vol C Tables 4.2.6.8 and 6.1.1.4'

loop_
_geom_angle_atom_site_label_1
_geom_angle_atom_site_label_2
_geom_angle_atom_site_label_3
_geom_angle
_geom_angle_site_symmetry_1
_geom_angle_site_symmetry_3
_geom_angle_publ_flag
O1W Zn1 O2W 180 . . ?
O1W Zn1 N1 91.2(3) . 4 ?
O2W Zn1 N1 88.8(3) . 4 ?
O1W Zn1 N1 91.2(3) . 2 ?
O2W Zn1 N1 88.8(3) . 2 ?
N1 Zn1 N1 89.975(13) 4 2 ?
O1W Zn1 N1 91.2(3) . . ?
O2W Zn1 N1 88.8(3) . . ?
N1 Zn1 N1 89.974(13) 4 . ?
N1 Zn1 N1 177.5(6) 2 . ?
O1W Zn1 N1 91.2(3) . 3 ?
O2W Zn1 N1 88.8(3) . 3 ?
N1 Zn1 N1 177.5(6) 4 3 ?
N1 Zn1 N1 89.972(13) 2 3 ?
N1 Zn1 N1 89.973(13) . 3 ?
C5 N1 C1 117.8(7) . . ?
C5 N1 Zn1 118.8(6) . . ?
C1 N1 Zn1 123.1(6) . . ?
C2 C1 N1 122.8(9) . . ?
C1 C2 C3 119.8(9) . . ?
C4 C3 C2 117.6(8) . . ?
C4 C3 C6 122.0(10) . . ?
C2 C3 C6 120.4(10) . . ?
C3 C4 C5 121.8(9) . . ?
N1 C5 C4 120.0(8) . . ?
C7 C6 C10 115.7(8) . . ?
C7 C6 C3 124.5(9) . . ?
C10 C6 C3 119.6(9) . . ?
C8 C7 C6 122.6(10) . . ?
C7 C8 N2 119.5(10) . . ?
O1 N2 C9 117.3(12) . . ?
O1 N2 C8 121.1(11) . . ?
C9 N2 C8 121.4(9) . . ?
N2 C9 C10 118.4(12) . . ?
C9 C10 C6 122.0(10) . . ?
O3 S1 O2 116.0(12) . . ?
O3 S1 O4 114.4(10) . . ?
O2 S1 O4 113.5(10) . . ?
O3 S1 C11 95.5(14) . . ?
O2 S1 C11 109.9(14) . . ?
O4 S1 C11 105.3(9) . . ?
F3 C11 F1 109.3(13) . . ?
F3 C11 F2 111.3(14) . . ?
F1 C11 F2 108.3(15) . . ?
F3 C11 F3 63.7(14) . 2_545 ?
F1 C11 F3 48.0(12) . 2_545 ?
F2 C11 F3 111.3(19) . 2_545 ?
F3 C11 S1 116.0(16) . . ?
F1 C11 S1 105.1(15) . . ?
F2 C11 S1 106.4(16) . . ?
F3 C11 S1 139.0(13) 2_545 . ?
F3 F1 C11 77.0(17) 2_545 . ?
F1 F3 C11 158(2) 2_545 . ?
F1 F3 F3 103(2) 2_545 2_545 ?
C11 F3 F3 66.5(15) . 2_545 ?
F1 F3 C11 55.0(15) 2_545 2_545 ?
C11 F3 C11 107.7(17) . 2_545 ?
F3 F3 C11 49.8(12) 2_545 2_545 ?

loop_
_geom_bond_atom_site_label_1
_geom_bond_atom_site_label_2
_geom_bond_distance
_geom_bond_site_symmetry_2
_geom_bond_publ_flag
Zn1 O1W 2.119(16) . ?
Zn1 O2W 2.119(19) . ?
Zn1 N1 2.154(6) 4 ?
Zn1 N1 2.154(6) 2 ?
Zn1 N1 2.154(6) . ?
Zn1 N1 2.154(6) 3 ?
N1 C5 1.351(11) . ?
N1 C1 1.372(12) . ?
C1 C2 1.353(14) . ?
C2 C3 1.410(14) . ?
C3 C4 1.335(15) . ?
C3 C6 1.497(10) . ?
C4 C5 1.418(14) . ?
C6 C7 1.386(14) . ?
C6 C10 1.407(15) . ?
C7 C8 1.348(13) . ?
C8 N2 1.380(16) . ?
N2 O1 1.318(10) . ?
N2 C9 1.347(18) . ?
C9 C10 1.383(13) . ?
S1 O3 1.387(16) . ?
S1 O2 1.404(18) . ?
S1 O4 1.410(14) . ?
S1 C11 1.843(16) . ?
C11 F3 1.338(19) . ?
C11 F1 1.35(2) . ?
C11 F2 1.35(2) . ?
C11 F3 1.61(3) 2_545 ?
F1 F3 1.23(3) 2_545 ?
F3 F1 1.23(3) 2_545 ?
F3 F3 1.57(4) 2_545 ?
F3 C11 1.61(3) 2_545 ?
